data_4340285
loop_
_publ_author_name
'Rische, Daniel'
'Baunemann, Arne'
'Winter, Manuela'
'Fischer, Roland A.'

_publ_section_title
;
 Mixed guanidinato/alkylimido/azido tungsten(VI) complexes: synthesis and
 structural characterization.
;
_journal_issue 1
_journal_name_full 'Inorganic chemistry'
_journal_page_first 269
_journal_page_last 277
_journal_paper_doi 10.1021/ic0512431
_journal_volume 45
_journal_year 2006
_chemical_formula_sum 'C21 H46 Cl N5 W'
_chemical_formula_weight 587.93
_chemical_name_systematic
; 
 ? 
;
_space_group_IT_number 2
_symmetry_cell_setting triclinic
_symmetry_space_group_name_Hall '-P 1'
_symmetry_space_group_name_H-M 'P -1'
_atom_sites_solution_hydrogens geom
_atom_sites_solution_primary direct
_atom_sites_solution_secondary difmap
_audit_creation_method SHELXL-97
_cell_angle_alpha 81.786(10)
_cell_angle_beta 80.206(9)
_cell_angle_gamma 86.217(7)
_cell_formula_units_Z 2
_cell_length_a 9.059(2)
_cell_length_b 10.359(3)
_cell_length_c 15.293(4)
_cell_measurement_reflns_used 60
_cell_measurement_temperature 213(2)
_cell_measurement_theta_max 18.7
_cell_measurement_theta_min 4.5
_cell_volume 1398.4(6)
_computing_cell_refinement SMART
_computing_data_collection SMART
_computing_data_reduction SAINT
_computing_molecular_graphics SHELXL-97
_computing_publication_material SHELXL-97
_computing_structure_refinement 'SHELXL-97 (Sheldrick, 1997)'
_computing_structure_solution 'SHELXS-97 (Sheldrick, 1990)'
_diffrn_ambient_temperature 213(2)
_diffrn_measured_fraction_theta_full 0.968
_diffrn_measured_fraction_theta_max 0.968
_diffrn_measurement_device_type 'Bruker axs CCD 1000'
_diffrn_measurement_method '\w scan'
_diffrn_radiation_monochromator graphite
_diffrn_radiation_source 'fine-focus sealed tube'
_diffrn_radiation_type MoK\a
_diffrn_radiation_wavelength 0.71073
_diffrn_reflns_av_R_equivalents 0.0357
_diffrn_reflns_av_sigmaI/netI 0.0612
_diffrn_reflns_limit_h_max 10
_diffrn_reflns_limit_h_min -10
_diffrn_reflns_limit_k_max 12
_diffrn_reflns_limit_k_min -8
_diffrn_reflns_limit_l_max 18
_diffrn_reflns_limit_l_min -18
_diffrn_reflns_number 7637
_diffrn_reflns_theta_full 25.03
_diffrn_reflns_theta_max 25.03
_diffrn_reflns_theta_min 1.36
_exptl_absorpt_coefficient_mu 4.240
_exptl_absorpt_correction_T_max 1.000
_exptl_absorpt_correction_T_min 0.712
_exptl_absorpt_correction_type empirical
_exptl_absorpt_process_details sadabs
_exptl_crystal_colour yellow
_exptl_crystal_density_diffrn 1.396
_exptl_crystal_density_method 'not measured'
_exptl_crystal_description prism
_exptl_crystal_F_000 596
_exptl_crystal_size_max 0.24
_exptl_crystal_size_mid 0.20
_exptl_crystal_size_min 0.12
_refine_diff_density_max 1.072
_refine_diff_density_min -0.677
_refine_diff_density_rms 0.114
_refine_ls_extinction_method none
_refine_ls_goodness_of_fit_ref 0.821
_refine_ls_hydrogen_treatment constr
_refine_ls_matrix_type full
_refine_ls_number_parameters 254
_refine_ls_number_reflns 4791
_refine_ls_number_restraints 0
_refine_ls_restrained_S_all 0.821
_refine_ls_R_factor_all 0.0372
_refine_ls_R_factor_gt 0.0328
_refine_ls_shift/su_max 0.002
_refine_ls_shift/su_mean 0.000
_refine_ls_structure_factor_coef Fsqd
_refine_ls_weighting_details 'calc w=1/[\s^2^(Fo^2^)+(0.0745P)^2^+0.0000P] where P=(Fo^2^+2Fc^2^)/3'
_refine_ls_weighting_scheme calc
_refine_ls_wR_factor_gt 0.0880
_refine_ls_wR_factor_ref 0.0917
_reflns_number_gt 4301
_reflns_number_total 4792
_reflns_threshold_expression >2sigma(I)
_cod_data_source_file ic0512431si20050725_093124.cif
_cod_data_source_block 3
_cod_original_cell_volume 1398.5(6)
_cod_original_sg_symbol_H-M P-1
_cod_database_code 4340285

loop_
_symmetry_equiv_pos_as_xyz
'x, y, z'
'-x, -y, -z'

loop_
_atom_site_label
_atom_site_type_symbol
_atom_site_fract_x
_atom_site_fract_y
_atom_site_fract_z
_atom_site_U_iso_or_equiv
_atom_site_adp_type
_atom_site_occupancy
_atom_site_symmetry_multiplicity
_atom_site_calc_flag
_atom_site_refinement_flags
W1 W 0.641316(19) 0.653329(17) 0.742531(12) 0.03308(10) Uani 1 1 d .
Cl1 Cl 0.86415(15) 0.66585(18) 0.80291(11) 0.0599(4) Uani 1 1 d .
N10 N 0.4073(5) 0.6568(5) 0.7682(3) 0.0471(11) Uani 1 1 d .
N11 N 0.5203(5) 0.7463(4) 0.8573(3) 0.0401(10) Uani 1 1 d .
N13 N 0.6799(5) 0.4925(5) 0.7202(3) 0.0479(11) Uani 1 1 d .
C100 C 0.3905(6) 0.7289(5) 0.8354(3) 0.0398(11) Uani 1 1 d .
N14 N 0.6821(5) 0.7660(5) 0.6455(3) 0.0492(11) Uani 1 1 d .
C140 C 0.7429(8) 0.8256(6) 0.5575(5) 0.0609(16) Uani 1 1 d .
C130 C 0.7457(8) 0.3756(6) 0.6841(5) 0.0602(17) Uani 1 1 d .
N12 N 0.2470(5) 0.7718(6) 0.8763(3) 0.0596(14) Uani 1 1 d .
C110 C 0.5442(7) 0.8372(6) 0.9170(4) 0.0513(15) Uani 1 1 d .
H11A H 0.4453 0.8760 0.9407 0.062 Uiso 1 1 calc R
C101 C 0.2889(7) 0.5890(8) 0.7391(5) 0.068(2) Uani 1 1 d .
H10A H 0.1904 0.6291 0.7624 0.081 Uiso 1 1 calc R
C120 C 0.2002(9) 0.7236(8) 0.9722(5) 0.082(3) Uani 1 1 d .
H12A H 0.2458 0.7810 1.0058 0.099 Uiso 1 1 calc R
C112 C 0.6109(8) 0.7670(8) 0.9951(5) 0.070(2) Uani 1 1 d .
H11B H 0.5442 0.7004 1.0273 0.104 Uiso 1 1 calc R
H11C H 0.6242 0.8288 1.0348 0.104 Uiso 1 1 calc R
H11D H 0.7073 0.7265 0.9735 0.104 Uiso 1 1 calc R
C121 C 0.1722(9) 0.8848(8) 0.8330(6) 0.074(2) Uani 1 1 d .
H12B H 0.0637 0.8682 0.8449 0.089 Uiso 1 1 calc R
C111 C 0.6387(11) 0.9461(8) 0.8653(7) 0.092(3) Uani 1 1 d .
H11E H 0.5916 0.9873 0.8154 0.138 Uiso 1 1 calc R
H11F H 0.7376 0.9108 0.8428 0.138 Uiso 1 1 calc R
H11G H 0.6478 1.0101 0.9043 0.138 Uiso 1 1 calc R
C126 C 0.2614(11) 0.5876(9) 0.9982(6) 0.098(3) Uani 1 1 d .
H12C H 0.2306 0.5619 1.0619 0.146 Uiso 1 1 calc R
H12D H 0.3700 0.5857 0.9843 0.146 Uiso 1 1 calc R
H12E H 0.2231 0.5277 0.9650 0.146 Uiso 1 1 calc R
C142 C 0.9123(11) 0.8064(12) 0.5464(7) 0.118(4) Uani 1 1 d .
H14A H 0.9396 0.7138 0.5504 0.177 Uiso 1 1 calc R
H14B H 0.9487 0.8430 0.5932 0.177 Uiso 1 1 calc R
H14C H 0.9568 0.8499 0.4884 0.177 Uiso 1 1 calc R
C103 C 0.3072(9) 0.6063(12) 0.6376(5) 0.106(4) Uani 1 1 d .
H10B H 0.2282 0.5624 0.6195 0.159 Uiso 1 1 calc R
H10C H 0.4039 0.5689 0.6134 0.159 Uiso 1 1 calc R
H10D H 0.3011 0.6985 0.6150 0.159 Uiso 1 1 calc R
C102 C 0.2920(11) 0.4463(9) 0.7780(8) 0.105(3) Uani 1 1 d .
H10E H 0.2143 0.4027 0.7584 0.157 Uiso 1 1 calc R
H10F H 0.2747 0.4387 0.8428 0.157 Uiso 1 1 calc R
H10G H 0.3891 0.4059 0.7576 0.157 Uiso 1 1 calc R
C125 C 0.0378(10) 0.7342(14) 1.0030(7) 0.118(4) Uani 1 1 d .
H12F H 0.0008 0.8226 0.9858 0.177 Uiso 1 1 calc R
H12G H 0.0172 0.7130 1.0676 0.177 Uiso 1 1 calc R
H12H H -0.0118 0.6738 0.9758 0.177 Uiso 1 1 calc R
C141 C 0.7084(15) 0.9708(9) 0.5521(7) 0.119(4) Uani 1 1 d .
H14D H 0.7520 1.0051 0.5973 0.179 Uiso 1 1 calc R
H14E H 0.6006 0.9874 0.5624 0.179 Uiso 1 1 calc R
H14F H 0.7504 1.0132 0.4932 0.179 Uiso 1 1 calc R
C123 C 0.2153(15) 0.9074(10) 0.7371(7) 0.120(4) Uani 1 1 d .
H12I H 0.1979 0.8303 0.7117 0.179 Uiso 1 1 calc R
H12J H 0.3208 0.9262 0.7224 0.179 Uiso 1 1 calc R
H12K H 0.1563 0.9811 0.7126 0.179 Uiso 1 1 calc R
C122 C 0.1901(14) 0.9982(9) 0.8733(8) 0.116(4) Uani 1 1 d .
H12L H 0.1595 0.9800 0.9376 0.174 Uiso 1 1 calc R
H12M H 0.1285 1.0703 0.8493 0.174 Uiso 1 1 calc R
H12N H 0.2944 1.0209 0.8601 0.174 Uiso 1 1 calc R
C143 C 0.6809(13) 0.7670(10) 0.4866(6) 0.111(3) Uani 1 1 d .
H14G H 0.7073 0.6743 0.4912 0.166 Uiso 1 1 calc R
H14H H 0.7229 0.8093 0.4277 0.166 Uiso 1 1 calc R
H14I H 0.5726 0.7800 0.4956 0.166 Uiso 1 1 calc R
C131 C 0.7038(19) 0.3693(14) 0.5984(9) 0.168(8) Uani 1 1 d .
H13A H 0.7389 0.4451 0.5570 0.251 Uiso 1 1 calc R
H13B H 0.5956 0.3677 0.6047 0.251 Uiso 1 1 calc R
H13C H 0.7488 0.2906 0.5755 0.251 Uiso 1 1 calc R
C132 C 0.9122(12) 0.3885(13) 0.6690(13) 0.183(8) Uani 1 1 d .
H13D H 0.9390 0.4637 0.6248 0.274 Uiso 1 1 calc R
H13E H 0.9616 0.3104 0.6476 0.274 Uiso 1 1 calc R
H13F H 0.9437 0.3999 0.7248 0.274 Uiso 1 1 calc R
C133 C 0.697(2) 0.2611(10) 0.7521(9) 0.215(10) Uani 1 1 d .
H13G H 0.5892 0.2561 0.7599 0.322 Uiso 1 1 calc R
H13H H 0.7266 0.2715 0.8087 0.322 Uiso 1 1 calc R
H13I H 0.7446 0.1816 0.7317 0.322 Uiso 1 1 calc R

loop_
_atom_site_aniso_label
_atom_site_aniso_U_11
_atom_site_aniso_U_22
_atom_site_aniso_U_33
_atom_site_aniso_U_23
_atom_site_aniso_U_13
_atom_site_aniso_U_12
W1 0.02907(13) 0.03896(14) 0.03187(13) -0.00902(9) -0.00281(8) -0.00250(8)
Cl1 0.0328(7) 0.0904(11) 0.0645(10) -0.0326(9) -0.0129(7) 0.0005(7)
N10 0.030(2) 0.080(3) 0.035(2) -0.018(2) -0.0064(19) -0.007(2)
N11 0.034(2) 0.049(2) 0.039(2) -0.018(2) -0.0038(19) -0.0004(18)
N13 0.048(3) 0.046(3) 0.053(3) -0.017(2) -0.010(2) 0.000(2)
C100 0.032(3) 0.053(3) 0.033(3) -0.007(2) 0.000(2) 0.000(2)
N14 0.043(3) 0.055(3) 0.043(3) 0.006(2) 0.003(2) -0.006(2)
C140 0.066(4) 0.055(4) 0.055(4) 0.006(3) 0.000(3) -0.007(3)
C130 0.080(5) 0.045(3) 0.057(4) -0.020(3) -0.004(3) 0.006(3)
N12 0.033(2) 0.100(4) 0.043(3) -0.016(3) -0.001(2) 0.020(3)
C110 0.048(3) 0.046(3) 0.064(4) -0.026(3) -0.005(3) -0.001(3)
C101 0.038(3) 0.114(6) 0.061(4) -0.035(4) -0.014(3) -0.012(3)
C120 0.080(5) 0.082(5) 0.070(5) -0.020(4) 0.038(4) -0.009(4)
C112 0.066(4) 0.092(5) 0.062(4) -0.040(4) -0.021(4) 0.006(4)
C121 0.065(5) 0.081(5) 0.074(5) -0.018(4) -0.005(4) 0.012(4)
C111 0.090(6) 0.061(5) 0.126(8) -0.048(5) 0.017(5) -0.024(4)
C126 0.103(7) 0.093(6) 0.078(6) 0.012(5) 0.023(5) -0.007(5)
C142 0.086(7) 0.164(10) 0.084(7) 0.016(6) 0.028(5) -0.043(6)
C103 0.058(5) 0.219(12) 0.054(5) -0.047(6) -0.015(4) -0.024(6)
C102 0.096(7) 0.098(7) 0.137(9) -0.041(6) -0.031(6) -0.039(5)
C125 0.059(5) 0.221(13) 0.071(6) -0.033(7) 0.015(5) -0.019(6)
C141 0.185(12) 0.069(6) 0.084(7) 0.009(5) 0.018(7) -0.012(6)
C123 0.184(12) 0.094(7) 0.078(7) 0.000(5) -0.039(7) 0.037(7)
C122 0.148(10) 0.079(6) 0.127(9) -0.010(6) -0.049(8) 0.019(6)
C143 0.150(10) 0.120(8) 0.056(5) 0.009(5) -0.005(6) -0.033(7)
C131 0.242(17) 0.152(11) 0.147(12) -0.115(10) -0.102(12) 0.104(12)
C132 0.075(7) 0.155(11) 0.35(2) -0.160(14) -0.054(10) 0.055(7)
C133 0.42(3) 0.056(6) 0.128(11) -0.026(7) 0.057(15) 0.033(10)

loop_
_atom_type_symbol
_atom_type_description
_atom_type_scat_dispersion_real
_atom_type_scat_dispersion_imag
_atom_type_scat_source
C C 0.0033 0.0016 'International Tables Vol C Tables 4.2.6.8 and 6.1.1.4'
H H 0.0000 0.0000 'International Tables Vol C Tables 4.2.6.8 and 6.1.1.4'
N N 0.0061 0.0033 'International Tables Vol C Tables 4.2.6.8 and 6.1.1.4'
Cl Cl 0.1484 0.1585 'International Tables Vol C Tables 4.2.6.8 and 6.1.1.4'
W W -0.8490 6.8722 'International Tables Vol C Tables 4.2.6.8 and 6.1.1.4'

loop_
_geom_angle_atom_site_label_1
_geom_angle_atom_site_label_2
_geom_angle_atom_site_label_3
_geom_angle
N13 W1 N14 111.7(2)
N13 W1 N10 100.3(2)
N14 W1 N10 103.7(2)
N13 W1 N11 135.1(2)
N14 W1 N11 112.3(2)
N10 W1 N11 60.62(16)
N13 W1 Cl1 94.60(16)
N14 W1 Cl1 98.83(17)
N10 W1 Cl1 145.94(13)
N11 W1 Cl1 87.37(12)
N13 W1 C100 123.0(2)
N14 W1 C100 108.6(2)
N10 W1 C100 30.68(17)
N11 W1 C100 30.11(16)
Cl1 W1 C100 117.21(12)
C100 N10 C101 127.0(5)
C100 N10 W1 96.5(3)
C101 N10 W1 135.8(4)
C100 N11 C110 124.4(4)
C100 N11 W1 91.7(3)
C110 N11 W1 140.3(4)
C130 N13 W1 164.1(5)
N11 C100 N10 110.6(4)
N11 C100 N12 127.7(5)
N10 C100 N12 121.6(5)
N11 C100 W1 58.2(3)
N10 C100 W1 52.8(3)
N12 C100 W1 173.2(4)
C140 N14 W1 162.8(4)
N14 C140 C141 108.2(6)
N14 C140 C142 107.8(6)
C141 C140 C142 106.6(8)
N14 C140 C143 111.0(6)
C141 C140 C143 111.8(8)
C142 C140 C143 111.2(8)
C131 C130 N13 110.8(7)
C131 C130 C132 107.1(11)
N13 C130 C132 106.3(6)
C131 C130 C133 113.1(11)
N13 C130 C133 107.4(6)
C132 C130 C133 112.0(12)
C100 N12 C121 119.3(6)
C100 N12 C120 117.2(5)
C121 N12 C120 121.1(5)
N11 C110 C112 110.6(5)
N11 C110 C111 109.8(6)
C112 C110 C111 112.8(7)
N10 C101 C102 110.1(6)
N10 C101 C103 110.4(6)
C102 C101 C103 111.6(8)
C125 C120 N12 114.3(8)
C125 C120 C126 110.8(8)
N12 C120 C126 112.7(6)
C122 C121 C123 111.5(9)
C122 C121 N12 110.3(7)
C123 C121 N12 114.3(6)

loop_
_geom_bond_atom_site_label_1
_geom_bond_atom_site_label_2
_geom_bond_distance
W1 N13 1.750(4)
W1 N14 1.754(5)
W1 N10 2.088(4)
W1 N11 2.214(4)
W1 Cl1 2.3765(15)
W1 C100 2.604(5)
N10 C100 1.337(7)
N10 C101 1.481(7)
N11 C100 1.307(7)
N11 C110 1.451(7)
N13 C130 1.453(7)
C100 N12 1.415(6)
N14 C140 1.433(8)
C140 C141 1.509(11)
C140 C142 1.517(12)
C140 C143 1.516(12)
C130 C131 1.436(13)
C130 C132 1.499(13)
C130 C133 1.497(15)
N12 C121 1.448(9)
N12 C120 1.479(9)
C110 C112 1.503(10)
C110 C111 1.508(11)
C101 C102 1.513(12)
C101 C103 1.519(10)
C120 C125 1.468(11)
C120 C126 1.504(12)
C121 C122 1.432(12)
C121 C123 1.441(12)

loop_
_geom_torsion_atom_site_label_1
_geom_torsion_atom_site_label_2
_geom_torsion_atom_site_label_3
_geom_torsion_atom_site_label_4
_geom_torsion
N13 W1 N10 C100 141.1(4)
N14 W1 N10 C100 -103.4(4)
N11 W1 N10 C100 4.7(3)
Cl1 W1 N10 C100 26.7(5)
N13 W1 N10 C101 -29.0(7)
N14 W1 N10 C101 86.6(7)
N11 W1 N10 C101 -165.3(7)
Cl1 W1 N10 C101 -143.4(6)
C100 W1 N10 C101 -170.1(9)
N13 W1 N11 C100 -78.8(4)
N14 W1 N11 C100 88.9(4)
N10 W1 N11 C100 -4.8(3)
Cl1 W1 N11 C100 -172.7(3)
N13 W1 N11 C110 124.3(6)
N14 W1 N11 C110 -68.1(6)
N10 W1 N11 C110 -161.7(7)
Cl1 W1 N11 C110 30.4(6)
C100 W1 N11 C110 -156.9(8)
N14 W1 N13 C130 35.2(17)
N10 W1 N13 C130 144.6(16)
N11 W1 N13 C130 -157.0(15)
Cl1 W1 N13 C130 -66.2(16)
C100 W1 N13 C130 167.1(16)
C110 N11 C100 N10 169.3(5)
W1 N11 C100 N10 7.0(5)
C110 N11 C100 N12 -13.5(10)
W1 N11 C100 N12 -175.9(6)
C110 N11 C100 W1 162.4(6)
C101 N10 C100 N11 163.9(6)
W1 N10 C100 N11 -7.4(5)
C101 N10 C100 N12 -13.5(10)
W1 N10 C100 N12 175.2(5)
C101 N10 C100 W1 171.3(8)
N13 W1 C100 N11 124.4(4)
N14 W1 C100 N11 -102.6(4)
N10 W1 C100 N11 171.8(6)
Cl1 W1 C100 N11 8.2(4)
N13 W1 C100 N10 -47.4(4)
N14 W1 C100 N10 85.7(4)
N11 W1 C100 N10 -171.8(6)
Cl1 W1 C100 N10 -163.6(3)
N13 W1 C100 N12 -84(4)
N14 W1 C100 N12 49(4)
N10 W1 C100 N12 -37(4)
N11 W1 C100 N12 151(4)
Cl1 W1 C100 N12 160(4)
N13 W1 N14 C140 -21.2(17)
N10 W1 N14 C140 -128.3(16)
N11 W1 N14 C140 168.2(16)
Cl1 W1 N14 C140 77.4(16)
C100 W1 N14 C140 -159.9(16)
W1 N14 C140 C141 -167.1(14)
W1 N14 C140 C142 -52.2(19)
W1 N14 C140 C143 69.8(18)
W1 N13 C130 C131 -78.1(19)
W1 N13 C130 C132 38(2)
W1 N13 C130 C133 157.9(16)
N11 C100 N12 C121 102.9(8)
N10 C100 N12 C121 -80.2(8)
W1 C100 N12 C121 -46(4)
N11 C100 N12 C120 -59.9(9)
N10 C100 N12 C120 117.0(7)
W1 C100 N12 C120 151(3)
C100 N11 C110 C112 122.3(6)
W1 N11 C110 C112 -86.1(8)
C100 N11 C110 C111 -112.7(7)
W1 N11 C110 C111 39.0(9)
C100 N10 C101 C102 -98.7(8)
W1 N10 C101 C102 69.0(9)
C100 N10 C101 C103 137.7(7)
W1 N10 C101 C103 -54.7(10)
C100 N12 C120 C125 -160.7(8)
C121 N12 C120 C125 36.8(11)
C100 N12 C120 C126 -33.0(10)
C121 N12 C120 C126 164.5(8)
C100 N12 C121 C122 -99.8(9)
C120 N12 C121 C122 62.4(10)
C100 N12 C121 C123 26.8(11)
C120 N12 C121 C123 -171.1(9)
